data_2227906
loop_
_publ_author_name
'Bian, Lin'
'Li, Lianzhi'
'Zhang, Qingfu'
'Wang, Daqi'

_publ_section_title
;
 Oxido{<i>N</i>-[(2-oxido-1-naphthyl-\k<i>O</i>)methylidene]asparaginato-\k^2^<i>O</i>^1^,<i>N</i>^2^}(1,10-phenanthroline-\k^2^<i>N</i>,<i>N</i>')vanadium(IV)
 <i>N</i>,<i>N</i>-dimethylformamide monosolvate
;
_journal_coeditor_code PV2309
_journal_issue 9
_journal_name_full 'Acta Crystallographica Section E'
_journal_page_first m1051
_journal_paper_doi 10.1107/S1600536810030126
_journal_volume 66
_journal_year 2010
_chemical_formula_iupac '[V (C15 H12 N2 O4) O (C12 H8 N2)], C3 H7 N O'
_chemical_formula_moiety 'C27 H20 N4 O5 V, C3 H7 N O'
_chemical_formula_sum 'C30 H27 N5 O6 V'
_chemical_formula_weight 604.51
_chemical_name_systematic
;
Oxido{<i>N</i>-[(2-oxido-1-naphthyl-\k<i>O</i>)methylidene]asparaginato-
\k^2^<i>O</i>^1^,<i>N</i>^2^}(1,10-phenanthroline-
\k^2^<i>N</i>,<i>N</i>')vanadium(IV) <i>N</i>,<i>N</i>-dimethylformamide
monosolvate
;
_space_group_IT_number 2
_symmetry_cell_setting triclinic
_symmetry_space_group_name_Hall '-P 1'
_symmetry_space_group_name_H-M 'P -1'
_atom_sites_solution_hydrogens geom
_atom_sites_solution_primary direct
_atom_sites_solution_secondary difmap
_audit_creation_method SHELXL-97
_cell_angle_alpha 101.396(2)
_cell_angle_beta 104.196(2)
_cell_angle_gamma 91.0100(10)
_cell_formula_units_Z 2
_cell_length_a 10.3570(10)
_cell_length_b 11.1021(12)
_cell_length_c 12.9119(14)
_cell_measurement_reflns_used 1024
_cell_measurement_temperature 298(2)
_cell_measurement_theta_max 24.694
_cell_measurement_theta_min 2.238
_cell_volume 1407.5(3)
_computing_cell_refinement 'SAINT (Bruker, 1996)'
_computing_data_collection 'SMART (Bruker, 1996)'
_computing_data_reduction 'SAINT (Bruker, 1996)'
_computing_molecular_graphics 'SHELXTL (Sheldrick, 2008)'
_computing_publication_material 'SHELXTL (Sheldrick, 2008)'
_computing_structure_refinement 'SHELXL97 (Sheldrick, 2008)'
_computing_structure_solution 'SHELXS97 (Sheldrick, 2008)'
_diffrn_ambient_temperature 298(2)
_diffrn_measured_fraction_theta_full 0.985
_diffrn_measured_fraction_theta_max 0.985
_diffrn_measurement_device_type 'Bruker SMART 1000 CCD area-detector'
_diffrn_measurement_method '\f and \w scans'
_diffrn_radiation_monochromator graphite
_diffrn_radiation_source 'fine-focus sealed tube'
_diffrn_radiation_type MoK\a
_diffrn_radiation_wavelength 0.71073
_diffrn_reflns_av_R_equivalents 0.0626
_diffrn_reflns_av_sigmaI/netI 0.0826
_diffrn_reflns_limit_h_max 12
_diffrn_reflns_limit_h_min -9
_diffrn_reflns_limit_k_max 13
_diffrn_reflns_limit_k_min -13
_diffrn_reflns_limit_l_max 15
_diffrn_reflns_limit_l_min -13
_diffrn_reflns_number 7387
_diffrn_reflns_theta_full 25.02
_diffrn_reflns_theta_max 25.02
_diffrn_reflns_theta_min 1.66
_diffrn_standards_number 0
_exptl_absorpt_coefficient_mu 0.406
_exptl_absorpt_correction_T_max 0.9054
_exptl_absorpt_correction_T_min 0.8677
_exptl_absorpt_correction_type multi-scan
_exptl_absorpt_process_details '(SADABS; Sheldrick, 1996)'
_exptl_crystal_colour brown
_exptl_crystal_density_diffrn 1.426
_exptl_crystal_density_method 'not measured'
_exptl_crystal_description block
_exptl_crystal_F_000 626
_exptl_crystal_size_max 0.36
_exptl_crystal_size_mid 0.31
_exptl_crystal_size_min 0.25
_refine_diff_density_max 0.736
_refine_diff_density_min -0.404
_refine_ls_extinction_method none
_refine_ls_goodness_of_fit_ref 0.997
_refine_ls_hydrogen_treatment constr
_refine_ls_matrix_type full
_refine_ls_number_parameters 411
_refine_ls_number_reflns 4892
_refine_ls_number_restraints 0
_refine_ls_restrained_S_all 0.997
_refine_ls_R_factor_all 0.1109
_refine_ls_R_factor_gt 0.0745
_refine_ls_shift/su_max 0.001
_refine_ls_shift/su_mean 0.000
_refine_ls_structure_factor_coef Fsqd
_refine_ls_weighting_details 'calc w=1/[\s^2^(Fo^2^)+(0.130P)^2^] where P=(Fo^2^+2Fc^2^)/3'
_refine_ls_weighting_scheme calc
_refine_ls_wR_factor_gt 0.1867
_refine_ls_wR_factor_ref 0.2162
_reflns_number_gt 3123
_reflns_number_total 4892
_reflns_threshold_expression I>2\s(I)
_cod_data_source_file pv2309.cif
_cod_data_source_block I
_cod_database_code 2227906
_cod_database_fobs_code 2227906

loop_
_symmetry_equiv_pos_as_xyz
'x, y, z'
'-x, -y, -z'

loop_
_atom_site_type_symbol
_atom_site_label
_atom_site_fract_x
_atom_site_fract_y
_atom_site_fract_z
_atom_site_U_iso_or_equiv
_atom_site_adp_type
_atom_site_calc_flag
_atom_site_refinement_flags
_atom_site_occupancy
_atom_site_disorder_assembly
_atom_site_disorder_group
V V1 0.21794(8) 0.72939(7) 0.12980(6) 0.0417(3) Uani d . 1 . .
N N1 -0.0395(4) 0.8528(4) 0.4060(3) 0.0547(11) Uani d . 1 . .
H H1A -0.0235 0.8842 0.4747 0.066 Uiso calc R 1 . .
H H1B -0.0620 0.7755 0.3824 0.066 Uiso calc R 1 . .
N N2 0.1611(3) 0.9001(3) 0.1906(3) 0.0381(8) Uani d . 1 . .
N N3 0.2777(3) 0.5734(3) 0.0261(3) 0.0402(9) Uani d . 1 . .
N N4 0.2988(4) 0.8051(3) -0.0030(3) 0.0435(9) Uani d . 1 . .
N N5 0.0667(5) 0.5958(5) 0.6803(4) 0.0717(13) Uani d . 1 . .
O O1 0.0481(3) 0.7362(3) 0.0169(3) 0.0495(8) Uani d . 1 . .
O O2 -0.1224(3) 0.8505(3) -0.0363(3) 0.0579(9) Uani d . 1 . .
O O3 0.0023(4) 1.0347(3) 0.3643(3) 0.0595(10) Uani d . 1 . .
O O4 0.4011(3) 0.7907(3) 0.2145(2) 0.0446(8) Uani d . 1 . .
O O5 0.1758(3) 0.6444(3) 0.2031(3) 0.0547(9) Uani d . 1 . .
O O6 0.1289(5) 0.4015(4) 0.6468(5) 0.1162(19) Uani d . 1 . .
C C1 -0.0249(5) 0.8286(4) 0.0315(4) 0.0453(11) Uani d . 1 . .
C C2 0.0166(4) 0.9110(4) 0.1475(3) 0.0392(10) Uani d . 1 . .
H H2 -0.0025 0.9968 0.1456 0.047 Uiso calc R 1 . .
C C3 -0.0627(5) 0.8583(4) 0.2161(4) 0.0459(11) Uani d . 1 . .
H H3A -0.1572 0.8630 0.1844 0.055 Uiso calc R 1 . .
H H3B -0.0462 0.7720 0.2120 0.055 Uiso calc R 1 . .
C C4 -0.0294(4) 0.9237(4) 0.3364(4) 0.0438(11) Uani d . 1 . .
C C5 0.2340(4) 0.9935(4) 0.2540(4) 0.0384(10) Uani d . 1 . .
H H5 0.1917 1.0660 0.2675 0.046 Uiso calc R 1 . .
C C6 0.3739(4) 0.9979(4) 0.3061(3) 0.0393(10) Uani d . 1 . .
C C7 0.4499(4) 0.8934(4) 0.2841(3) 0.0390(10) Uani d . 1 . .
C C8 0.5882(5) 0.9024(4) 0.3411(4) 0.0466(11) Uani d . 1 . .
H H8 0.6386 0.8353 0.3277 0.056 Uiso calc R 1 . .
C C9 0.6482(5) 1.0049(5) 0.4137(4) 0.0494(12) Uani d . 1 . .
H H9 0.7383 1.0060 0.4487 0.059 Uiso calc R 1 . .
C C10 0.5767(5) 1.1125(4) 0.4385(4) 0.0447(11) Uani d . 1 . .
C C11 0.4386(5) 1.1087(4) 0.3848(4) 0.0431(11) Uani d . 1 . .
C C12 0.3706(5) 1.2158(4) 0.4134(4) 0.0549(13) Uani d . 1 . .
H H12 0.2802 1.2173 0.3804 0.066 Uiso calc R 1 . .
C C13 0.4364(6) 1.3169(5) 0.4890(4) 0.0613(14) Uani d . 1 . .
H H13 0.3892 1.3854 0.5061 0.074 Uiso calc R 1 . .
C C14 0.5722(6) 1.3197(5) 0.5408(4) 0.0623(14) Uani d . 1 . .
H H14 0.6152 1.3894 0.5910 0.075 Uiso calc R 1 . .
C C15 0.6402(5) 1.2186(5) 0.5165(4) 0.0546(13) Uani d . 1 . .
H H15 0.7301 1.2190 0.5517 0.065 Uiso calc R 1 . .
C C16 0.2636(5) 0.4573(4) 0.0400(4) 0.0464(11) Uani d . 1 . .
H H16 0.2234 0.4435 0.0940 0.056 Uiso calc R 1 . .
C C17 0.3071(5) 0.3567(4) -0.0233(4) 0.0538(13) Uani d . 1 . .
H H17 0.2967 0.2778 -0.0109 0.065 Uiso calc R 1 . .
C C18 0.3653(5) 0.3757(5) -0.1039(4) 0.0540(13) Uani d . 1 . .
H H18 0.3962 0.3096 -0.1453 0.065 Uiso calc R 1 . .
C C19 0.3785(4) 0.4939(4) -0.1242(4) 0.0472(12) Uani d . 1 . .
C C20 0.3325(4) 0.5912(4) -0.0556(4) 0.0416(11) Uani d . 1 . .
C C21 0.3453(4) 0.7150(4) -0.0716(4) 0.0424(11) Uani d . 1 . .
C C22 0.4021(5) 0.7404(5) -0.1544(4) 0.0532(12) Uani d . 1 . .
C C23 0.4084(5) 0.8629(5) -0.1670(4) 0.0618(14) Uani d . 1 . .
H H23 0.4442 0.8831 -0.2212 0.074 Uiso calc R 1 . .
C C24 0.3612(5) 0.9528(5) -0.0986(4) 0.0632(14) Uani d . 1 . .
H H24 0.3659 1.0345 -0.1055 0.076 Uiso calc R 1 . .
C C25 0.3058(5) 0.9198(4) -0.0182(4) 0.0516(12) Uani d . 1 . .
H H25 0.2725 0.9811 0.0264 0.062 Uiso calc R 1 . .
C C26 0.4361(5) 0.5229(5) -0.2071(4) 0.0609(14) Uani d . 1 . .
H H26 0.4671 0.4599 -0.2518 0.073 Uiso calc R 1 . .
C C27 0.4466(5) 0.6385(6) -0.2220(4) 0.0629(15) Uani d . 1 . .
H H27 0.4836 0.6534 -0.2775 0.076 Uiso calc R 1 . .
C C28 0.0719(10) 0.4856(9) 0.7005(9) 0.078(3) Uani d P 0.732(13) A 1
H H28 0.0342 0.4672 0.7543 0.094 Uiso calc PR 0.732(13) A 1
C C29 0.1211(12) 0.6333(11) 0.5983(8) 0.102(4) Uani d P 0.732(13) A 1
H H29A 0.1869 0.5782 0.5812 0.153 Uiso calc PR 0.732(13) A 1
H H29B 0.1620 0.7155 0.6253 0.153 Uiso calc PR 0.732(13) A 1
H H29C 0.0508 0.6313 0.5336 0.153 Uiso calc PR 0.732(13) A 1
C C30 0.0016(13) 0.6932(11) 0.7444(10) 0.116(5) Uani d P 0.732(13) A 1
H H30A -0.0315 0.6592 0.7965 0.174 Uiso calc PR 0.732(13) A 1
H H30B -0.0711 0.7220 0.6956 0.174 Uiso calc PR 0.732(13) A 1
H H30C 0.0659 0.7608 0.7822 0.174 Uiso calc PR 0.732(13) A 1
C C28' 0.140(3) 0.508(2) 0.619(2) 0.085(9) Uani d P 0.268(13) A 2
H H28' 0.1863 0.5244 0.5694 0.102 Uiso calc PR 0.268(13) A 2
C C29' -0.006(3) 0.544(3) 0.737(3) 0.103(11) Uani d P 0.268(13) A 2
H H29D -0.0919 0.5131 0.6904 0.155 Uiso calc PR 0.268(13) A 2
H H29E -0.0175 0.6058 0.7977 0.155 Uiso calc PR 0.268(13) A 2
H H29F 0.0401 0.4783 0.7646 0.155 Uiso calc PR 0.268(13) A 2
C C30' 0.058(3) 0.710(3) 0.657(3) 0.107(11) Uani d P 0.268(13) A 2
H H30D 0.0192 0.7028 0.5802 0.161 Uiso calc PR 0.268(13) A 2
H H30E 0.1457 0.7508 0.6764 0.161 Uiso calc PR 0.268(13) A 2
H H30F 0.0031 0.7568 0.6977 0.161 Uiso calc PR 0.268(13) A 2

loop_
_atom_site_aniso_label
_atom_site_aniso_U_11
_atom_site_aniso_U_22
_atom_site_aniso_U_33
_atom_site_aniso_U_12
_atom_site_aniso_U_13
_atom_site_aniso_U_23
V1 0.0477(5) 0.0351(5) 0.0436(5) 0.0085(3) 0.0187(4) 0.0015(3)
N1 0.077(3) 0.040(2) 0.047(2) 0.008(2) 0.021(2) 0.002(2)
N2 0.037(2) 0.040(2) 0.0375(19) 0.0059(16) 0.0129(16) 0.0021(17)
N3 0.038(2) 0.037(2) 0.046(2) 0.0058(15) 0.0151(17) 0.0051(17)
N4 0.046(2) 0.040(2) 0.046(2) 0.0086(16) 0.0131(18) 0.0085(18)
N5 0.083(4) 0.059(3) 0.072(3) 0.007(3) 0.015(3) 0.017(3)
O1 0.046(2) 0.0448(18) 0.0514(18) 0.0068(14) 0.0150(15) -0.0074(16)
O2 0.051(2) 0.066(2) 0.0485(19) 0.0130(17) 0.0027(17) 0.0049(18)
O3 0.085(3) 0.042(2) 0.054(2) 0.0017(17) 0.0326(19) -0.0018(17)
O4 0.0460(19) 0.0415(18) 0.0442(17) 0.0115(14) 0.0158(15) -0.0021(15)
O5 0.066(2) 0.0460(19) 0.056(2) 0.0083(15) 0.0253(18) 0.0080(16)
O6 0.129(5) 0.050(3) 0.145(5) 0.005(3) -0.002(4) 0.009(3)
C1 0.050(3) 0.042(3) 0.046(3) 0.002(2) 0.018(2) 0.006(2)
C2 0.037(3) 0.038(2) 0.043(2) 0.0082(18) 0.013(2) 0.004(2)
C3 0.047(3) 0.046(3) 0.046(3) 0.006(2) 0.019(2) 0.003(2)
C4 0.044(3) 0.045(3) 0.042(3) 0.010(2) 0.018(2) 0.000(2)
C5 0.044(3) 0.033(2) 0.045(2) 0.0075(19) 0.022(2) 0.009(2)
C6 0.042(3) 0.040(2) 0.039(2) 0.0059(19) 0.015(2) 0.011(2)
C7 0.042(3) 0.044(3) 0.036(2) 0.0063(19) 0.017(2) 0.010(2)
C8 0.046(3) 0.051(3) 0.045(3) 0.012(2) 0.016(2) 0.009(2)
C9 0.045(3) 0.057(3) 0.048(3) 0.010(2) 0.015(2) 0.014(3)
C10 0.046(3) 0.049(3) 0.042(2) -0.002(2) 0.016(2) 0.011(2)
C11 0.048(3) 0.041(3) 0.043(2) 0.003(2) 0.018(2) 0.006(2)
C12 0.058(3) 0.045(3) 0.054(3) 0.004(2) 0.009(3) -0.002(2)
C13 0.074(4) 0.039(3) 0.065(3) 0.001(2) 0.017(3) -0.002(3)
C14 0.071(4) 0.051(3) 0.057(3) -0.013(3) 0.013(3) -0.004(3)
C15 0.054(3) 0.055(3) 0.051(3) -0.009(2) 0.012(2) 0.005(3)
C16 0.046(3) 0.034(2) 0.058(3) 0.0005(19) 0.015(2) 0.003(2)
C17 0.048(3) 0.038(3) 0.065(3) 0.001(2) 0.007(3) -0.004(2)
C18 0.049(3) 0.049(3) 0.053(3) 0.010(2) 0.009(2) -0.013(2)
C19 0.040(3) 0.052(3) 0.042(3) 0.008(2) 0.008(2) -0.005(2)
C20 0.039(3) 0.044(3) 0.039(2) 0.008(2) 0.010(2) 0.002(2)
C21 0.040(3) 0.048(3) 0.038(2) 0.008(2) 0.008(2) 0.008(2)
C22 0.051(3) 0.066(3) 0.045(3) 0.009(2) 0.015(2) 0.012(3)
C23 0.068(4) 0.075(4) 0.053(3) 0.005(3) 0.024(3) 0.027(3)
C24 0.073(4) 0.059(3) 0.067(3) 0.010(3) 0.023(3) 0.028(3)
C25 0.055(3) 0.044(3) 0.058(3) 0.008(2) 0.014(3) 0.013(2)
C26 0.056(3) 0.073(4) 0.048(3) 0.015(3) 0.017(3) -0.005(3)
C27 0.064(4) 0.083(4) 0.045(3) 0.011(3) 0.025(3) 0.006(3)
C28 0.075(7) 0.063(6) 0.091(7) -0.004(5) 0.009(5) 0.022(6)
C29 0.131(10) 0.096(9) 0.083(7) 0.000(7) 0.017(7) 0.043(7)
C30 0.141(10) 0.096(8) 0.099(8) 0.062(7) 0.021(7) 0.001(7)
C28' 0.10(2) 0.065(17) 0.095(19) 0.000(13) 0.022(16) 0.020(15)
C29' 0.11(3) 0.10(2) 0.11(2) 0.001(19) 0.04(2) 0.017(19)
C30' 0.11(2) 0.09(2) 0.12(3) 0.012(17) 0.02(2) 0.02(2)

loop_
_atom_type_symbol
_atom_type_description
_atom_type_scat_dispersion_real
_atom_type_scat_dispersion_imag
_atom_type_scat_source
C C 0.0033 0.0016 'International Tables Vol C Tables 4.2.6.8 and 6.1.1.4'
H H 0.0000 0.0000 'International Tables Vol C Tables 4.2.6.8 and 6.1.1.4'
O O 0.0106 0.0060 'International Tables Vol C Tables 4.2.6.8 and 6.1.1.4'
N N 0.0061 0.0033 'International Tables Vol C Tables 4.2.6.8 and 6.1.1.4'
V V 0.3005 0.5294 'International Tables Vol C Tables 4.2.6.8 and 6.1.1.4'

loop_
_geom_angle_atom_site_label_1
_geom_angle_atom_site_label_2
_geom_angle_atom_site_label_3
_geom_angle_site_symmetry_1
_geom_angle_site_symmetry_3
_geom_angle
_geom_angle_publ_flag
O5 V1 O4 . . 101.87(16) ?
O5 V1 O1 . . 103.57(16) ?
O4 V1 O1 . . 153.16(14) ?
O5 V1 N2 . . 103.66(15) ?
O4 V1 N2 . . 86.43(13) ?
O1 V1 N2 . . 79.44(13) ?
O5 V1 N3 . . 91.99(15) ?
O4 V1 N3 . . 95.45(12) ?
O1 V1 N3 . . 92.06(13) ?
N2 V1 N3 . . 163.53(14) ?
O5 V1 N4 . . 164.43(15) ?
O4 V1 N4 . . 79.26(13) ?
O1 V1 N4 . . 78.54(13) ?
N2 V1 N4 . . 91.91(13) ?
N3 V1 N4 . . 72.46(13) ?
C4 N1 H1A . . 120.0 ?
C4 N1 H1B . . 120.0 ?
H1A N1 H1B . . 120.0 ?
C5 N2 C2 . . 119.5(4) ?
C5 N2 V1 . . 128.8(3) ?
C2 N2 V1 . . 111.7(2) ?
C16 N3 C20 . . 117.8(4) ?
C16 N3 V1 . . 122.2(3) ?
C20 N3 V1 . . 120.0(3) ?
C25 N4 C21 . . 117.7(4) ?
C25 N4 V1 . . 129.1(3) ?
C21 N4 V1 . . 113.2(3) ?
C28 N5 C30' . . 178.4(15) ?
C28 N5 C29' . . 52.5(14) ?
C30' N5 C29' . . 127(2) ?
C28 N5 C29 . . 123.9(9) ?
C30' N5 C29 . . 56.0(15) ?
C29' N5 C29 . . 166.6(15) ?
C28 N5 C28' . . 63.0(11) ?
C30' N5 C28' . . 117.0(19) ?
C29' N5 C28' . . 114.5(18) ?
C29 N5 C28' . . 61.0(11) ?
C28 N5 C30 . . 120.2(9) ?
C30' N5 C30 . . 59.9(16) ?
C29' N5 C30 . . 69.4(15) ?
C29 N5 C30 . . 115.9(9) ?
C28' N5 C30 . . 175.2(12) ?
C1 O1 V1 . . 119.2(3) ?
C7 O4 V1 . . 132.7(3) ?
C28 O6 C28' . . 68.3(13) ?
O2 C1 O1 . . 125.4(4) ?
O2 C1 C2 . . 120.4(4) ?
O1 C1 C2 . . 114.2(4) ?
N2 C2 C3 . . 110.1(4) ?
N2 C2 C1 . . 107.0(3) ?
C3 C2 C1 . . 106.6(3) ?
N2 C2 H2 . . 111.0 ?
C3 C2 H2 . . 111.0 ?
C1 C2 H2 . . 111.0 ?
C4 C3 C2 . . 114.5(4) ?
C4 C3 H3A . . 108.6 ?
C2 C3 H3A . . 108.6 ?
C4 C3 H3B . . 108.6 ?
C2 C3 H3B . . 108.6 ?
H3A C3 H3B . . 107.6 ?
O3 C4 N1 . . 123.5(4) ?
O3 C4 C3 . . 121.1(4) ?
N1 C4 C3 . . 115.4(4) ?
N2 C5 C6 . . 126.9(4) ?
N2 C5 H5 . . 116.6 ?
C6 C5 H5 . . 116.6 ?
C7 C6 C5 . . 120.7(4) ?
C7 C6 C11 . . 119.7(4) ?
C5 C6 C11 . . 119.6(4) ?
O4 C7 C8 . . 118.0(4) ?
O4 C7 C6 . . 124.1(4) ?
C8 C7 C6 . . 117.9(4) ?
C9 C8 C7 . . 122.5(4) ?
C9 C8 H8 . . 118.8 ?
C7 C8 H8 . . 118.8 ?
C8 C9 C10 . . 121.9(5) ?
C8 C9 H9 . . 119.1 ?
C10 C9 H9 . . 119.1 ?
C15 C10 C11 . . 120.5(4) ?
C15 C10 C9 . . 121.3(5) ?
C11 C10 C9 . . 118.2(4) ?
C10 C11 C12 . . 116.6(4) ?
C10 C11 C6 . . 119.8(4) ?
C12 C11 C6 . . 123.6(4) ?
C13 C12 C11 . . 121.0(5) ?
C13 C12 H12 . . 119.5 ?
C11 C12 H12 . . 119.5 ?
C12 C13 C14 . . 121.9(5) ?
C12 C13 H13 . . 119.1 ?
C14 C13 H13 . . 119.1 ?
C15 C14 C13 . . 118.8(5) ?
C15 C14 H14 . . 120.6 ?
C13 C14 H14 . . 120.6 ?
C14 C15 C10 . . 121.3(5) ?
C14 C15 H15 . . 119.4 ?
C10 C15 H15 . . 119.4 ?
N3 C16 C17 . . 122.6(4) ?
N3 C16 H16 . . 118.7 ?
C17 C16 H16 . . 118.7 ?
C18 C17 C16 . . 119.3(5) ?
C18 C17 H17 . . 120.4 ?
C16 C17 H17 . . 120.4 ?
C17 C18 C19 . . 120.5(4) ?
C17 C18 H18 . . 119.8 ?
C19 C18 H18 . . 119.8 ?
C18 C19 C20 . . 116.8(4) ?
C18 C19 C26 . . 124.7(4) ?
C20 C19 C26 . . 118.6(5) ?
N3 C20 C19 . . 123.1(4) ?
N3 C20 C21 . . 117.7(4) ?
C19 C20 C21 . . 119.2(4) ?
N4 C21 C22 . . 122.7(4) ?
N4 C21 C20 . . 116.5(4) ?
C22 C21 C20 . . 120.8(4) ?
C23 C22 C21 . . 117.7(5) ?
C23 C22 C27 . . 124.4(5) ?
C21 C22 C27 . . 117.9(5) ?
C24 C23 C22 . . 119.6(5) ?
C24 C23 H23 . . 120.2 ?
C22 C23 H23 . . 120.2 ?
C23 C24 C25 . . 119.2(5) ?
C23 C24 H24 . . 120.4 ?
C25 C24 H24 . . 120.4 ?
N4 C25 C24 . . 123.1(5) ?
N4 C25 H25 . . 118.4 ?
C24 C25 H25 . . 118.4 ?
C27 C26 C19 . . 121.8(5) ?
C27 C26 H26 . . 119.1 ?
C19 C26 H26 . . 119.1 ?
C26 C27 C22 . . 121.7(5) ?
C26 C27 H27 . . 119.1 ?
C22 C27 H27 . . 119.1 ?
O6 C28 N5 . . 120.8(9) ?
O6 C28 H28 . . 119.6 ?
N5 C28 H28 . . 119.6 ?
N5 C29 H29A . . 109.5 ?
N5 C29 H29B . . 109.5 ?
N5 C29 H29C . . 109.5 ?
N5 C30 H30A . . 109.5 ?
N5 C30 H30B . . 109.5 ?
N5 C30 H30C . . 109.5 ?
O6 C28' N5 . . 107.7(19) ?
O6 C28' H28' . . 126.1 ?
N5 C28' H28' . . 126.1 ?
N5 C29' H29D . . 109.5 ?
N5 C29' H29E . . 109.5 ?
H29D C29' H29E . . 109.5 ?
N5 C29' H29F . . 109.5 ?
H29D C29' H29F . . 109.5 ?
H29E C29' H29F . . 109.5 ?
N5 C30' H30D . . 109.5 ?
N5 C30' H30E . . 109.5 ?
H30D C30' H30E . . 109.5 ?
N5 C30' H30F . . 109.5 ?
H30D C30' H30F . . 109.5 ?
H30E C30' H30F . . 109.5 ?

loop_
_geom_bond_atom_site_label_1
_geom_bond_atom_site_label_2
_geom_bond_site_symmetry_2
_geom_bond_distance
_geom_bond_publ_flag
V1 O5 . 1.587(3) ?
V1 O4 . 1.975(3) ?
V1 O1 . 2.004(3) ?
V1 N2 . 2.057(3) ?
V1 N3 . 2.168(3) ?
V1 N4 . 2.366(4) ?
N1 C4 . 1.326(6) ?
N1 H1A . 0.8600 ?
N1 H1B . 0.8600 ?
N2 C5 . 1.284(5) ?
N2 C2 . 1.480(5) ?
N3 C16 . 1.346(5) ?
N3 C20 . 1.359(5) ?
N4 C25 . 1.329(6) ?
N4 C21 . 1.376(6) ?
N5 C28 . 1.299(10) ?
N5 C30' . 1.36(3) ?
N5 C29' . 1.36(3) ?
N5 C29 . 1.439(11) ?
N5 C28' . 1.48(3) ?
N5 C30 . 1.503(11) ?
O1 C1 . 1.297(5) ?
O2 C1 . 1.226(6) ?
O3 C4 . 1.228(5) ?
O4 C7 . 1.310(5) ?
O6 C28 . 1.290(12) ?
O6 C28' . 1.31(3) ?
C1 C2 . 1.547(6) ?
C2 C3 . 1.531(6) ?
C2 H2 . 0.9800 ?
C3 C4 . 1.530(6) ?
C3 H3A . 0.9700 ?
C3 H3B . 0.9700 ?
C5 C6 . 1.436(6) ?
C5 H5 . 0.9300 ?
C6 C7 . 1.435(6) ?
C6 C11 . 1.462(6) ?
C7 C8 . 1.432(6) ?
C8 C9 . 1.352(6) ?
C8 H8 . 0.9300 ?
C9 C10 . 1.440(7) ?
C9 H9 . 0.9300 ?
C10 C15 . 1.419(6) ?
C10 C11 . 1.424(6) ?
C11 C12 . 1.424(7) ?
C12 C13 . 1.375(7) ?
C12 H12 . 0.9300 ?
C13 C14 . 1.398(7) ?
C13 H13 . 0.9300 ?
C14 C15 . 1.361(7) ?
C14 H14 . 0.9300 ?
C15 H15 . 0.9300 ?
C16 C17 . 1.399(6) ?
C16 H16 . 0.9300 ?
C17 C18 . 1.370(7) ?
C17 H17 . 0.9300 ?
C18 C19 . 1.398(7) ?
C18 H18 . 0.9300 ?
C19 C20 . 1.423(6) ?
C19 C26 . 1.432(7) ?
C20 C21 . 1.438(6) ?
C21 C22 . 1.410(6) ?
C22 C23 . 1.403(7) ?
C22 C27 . 1.443(7) ?
C23 C24 . 1.377(7) ?
C23 H23 . 0.9300 ?
C24 C25 . 1.406(7) ?
C24 H24 . 0.9300 ?
C25 H25 . 0.9300 ?
C26 C27 . 1.342(8) ?
C26 H26 . 0.9300 ?
C27 H27 . 0.9300 ?
C28 H28 . 0.9300 ?
C29 H29A . 0.9600 ?
C29 H29B . 0.9600 ?
C29 H29C . 0.9600 ?
C30 H30A . 0.9600 ?
C30 H30B . 0.9600 ?
C30 H30C . 0.9600 ?
C28' H28' . 0.9300 ?
C29' H29D . 0.9600 ?
C29' H29E . 0.9600 ?
C29' H29F . 0.9600 ?
C30' H30D . 0.9600 ?
C30' H30E . 0.9600 ?
C30' H30F . 0.9600 ?

loop_
_geom_hbond_atom_site_label_D
_geom_hbond_atom_site_label_H
_geom_hbond_atom_site_label_A
_geom_hbond_site_symmetry_A
_geom_hbond_distance_DH
_geom_hbond_distance_HA
_geom_hbond_distance_DA
_geom_hbond_angle_DHA
_geom_hbond_publ_flag
N1 H1A O3 2_576 0.86 2.05 2.909(5) 175 y
N1 H1B O6 2_566 0.86 2.00 2.852(6) 169 y
C16 H16 O5 . 0.93 2.52 2.975(5) 111 ?
C29 H29A O6 . 0.96 2.41 2.764(11) 102 ?
C29 H29C O6 2_566 0.96 2.56 3.511(12) 173 ?
C25 H25 O2 2_575 0.93 2.46 3.275(6) 147 ?
C17 H17 O2 2_565 0.93 2.54 3.288(6) 138 ?

loop_
_geom_torsion_atom_site_label_1
_geom_torsion_atom_site_label_2
_geom_torsion_atom_site_label_3
_geom_torsion_atom_site_label_4
_geom_torsion_site_symmetry_1
_geom_torsion_site_symmetry_2
_geom_torsion_site_symmetry_3
_geom_torsion_site_symmetry_4
_geom_torsion
_geom_torsion_publ_flag
O5 V1 N2 C5 . . . . 102.7(4) ?
O4 V1 N2 C5 . . . . 1.4(4) ?
O1 V1 N2 C5 . . . . -155.7(4) ?
N3 V1 N2 C5 . . . . -95.8(6) ?
N4 V1 N2 C5 . . . . -77.7(4) ?
O5 V1 N2 C2 . . . . -80.4(3) ?
O4 V1 N2 C2 . . . . 178.3(3) ?
O1 V1 N2 C2 . . . . 21.2(3) ?
N3 V1 N2 C2 . . . . 81.1(5) ?
N4 V1 N2 C2 . . . . 99.2(3) ?
O5 V1 N3 C16 . . . . 2.5(4) ?
O4 V1 N3 C16 . . . . 104.7(3) ?
O1 V1 N3 C16 . . . . -101.1(4) ?
N2 V1 N3 C16 . . . . -159.5(4) ?
N4 V1 N3 C16 . . . . -178.4(4) ?
O5 V1 N3 C20 . . . . -176.8(3) ?
O4 V1 N3 C20 . . . . -74.7(3) ?
O1 V1 N3 C20 . . . . 79.5(3) ?
N2 V1 N3 C20 . . . . 21.2(7) ?
N4 V1 N3 C20 . . . . 2.2(3) ?
O5 V1 N4 C25 . . . . -178.2(6) ?
O4 V1 N4 C25 . . . . -82.5(4) ?
O1 V1 N4 C25 . . . . 82.3(4) ?
N2 V1 N4 C25 . . . . 3.5(4) ?
N3 V1 N4 C25 . . . . 178.2(4) ?
O5 V1 N4 C21 . . . . 1.1(8) ?
O4 V1 N4 C21 . . . . 96.8(3) ?
O1 V1 N4 C21 . . . . -98.4(3) ?
N2 V1 N4 C21 . . . . -177.2(3) ?
N3 V1 N4 C21 . . . . -2.5(3) ?
O5 V1 O1 C1 . . . . 96.2(3) ?
O4 V1 O1 C1 . . . . -64.9(4) ?
N2 V1 O1 C1 . . . . -5.5(3) ?
N3 V1 O1 C1 . . . . -171.3(3) ?
N4 V1 O1 C1 . . . . -99.6(3) ?
O5 V1 O4 C7 . . . . -97.9(4) ?
O1 V1 O4 C7 . . . . 63.3(5) ?
N2 V1 O4 C7 . . . . 5.3(4) ?
N3 V1 O4 C7 . . . . 168.9(4) ?
N4 V1 O4 C7 . . . . 98.0(4) ?
V1 O1 C1 O2 . . . . 171.5(4) ?
V1 O1 C1 C2 . . . . -11.2(5) ?
C5 N2 C2 C3 . . . . -98.3(4) ?
V1 N2 C2 C3 . . . . 84.5(3) ?
C5 N2 C2 C1 . . . . 146.2(4) ?
V1 N2 C2 C1 . . . . -31.0(4) ?
O2 C1 C2 N2 . . . . -155.0(4) ?
O1 C1 C2 N2 . . . . 27.5(5) ?
O2 C1 C2 C3 . . . . 87.2(5) ?
O1 C1 C2 C3 . . . . -90.3(4) ?
N2 C2 C3 C4 . . . . 61.0(5) ?
C1 C2 C3 C4 . . . . 176.7(4) ?
C2 C3 C4 O3 . . . . 33.3(6) ?
C2 C3 C4 N1 . . . . -147.8(4) ?
C2 N2 C5 C6 . . . . 177.5(4) ?
V1 N2 C5 C6 . . . . -5.9(6) ?
N2 C5 C6 C7 . . . . 4.5(6) ?
N2 C5 C6 C11 . . . . -173.8(4) ?
V1 O4 C7 C8 . . . . 172.9(3) ?
V1 O4 C7 C6 . . . . -7.7(6) ?
C5 C6 C7 O4 . . . . 2.3(6) ?
C11 C6 C7 O4 . . . . -179.4(4) ?
C5 C6 C7 C8 . . . . -178.3(4) ?
C11 C6 C7 C8 . . . . 0.0(6) ?
O4 C7 C8 C9 . . . . 179.3(4) ?
C6 C7 C8 C9 . . . . -0.1(6) ?
C7 C8 C9 C10 . . . . -0.1(7) ?
C8 C9 C10 C15 . . . . 178.7(4) ?
C8 C9 C10 C11 . . . . 0.6(7) ?
C15 C10 C11 C12 . . . . 0.4(6) ?
C9 C10 C11 C12 . . . . 178.5(4) ?
C15 C10 C11 C6 . . . . -178.9(4) ?
C9 C10 C11 C6 . . . . -0.7(6) ?
C7 C6 C11 C10 . . . . 0.4(6) ?
C5 C6 C11 C10 . . . . 178.7(4) ?
C7 C6 C11 C12 . . . . -178.7(4) ?
C5 C6 C11 C12 . . . . -0.5(6) ?
C10 C11 C12 C13 . . . . 0.1(7) ?
C6 C11 C12 C13 . . . . 179.3(4) ?
C11 C12 C13 C14 . . . . 0.1(8) ?
C12 C13 C14 C15 . . . . -0.8(8) ?
C13 C14 C15 C10 . . . . 1.3(7) ?
C11 C10 C15 C14 . . . . -1.1(7) ?
C9 C10 C15 C14 . . . . -179.2(5) ?
C20 N3 C16 C17 . . . . 2.2(7) ?
V1 N3 C16 C17 . . . . -177.2(3) ?
N3 C16 C17 C18 . . . . -0.7(7) ?
C16 C17 C18 C19 . . . . -1.4(7) ?
C17 C18 C19 C20 . . . . 1.7(7) ?
C17 C18 C19 C26 . . . . -179.2(4) ?
C16 N3 C20 C19 . . . . -1.8(6) ?
V1 N3 C20 C19 . . . . 177.6(3) ?
C16 N3 C20 C21 . . . . 178.9(4) ?
V1 N3 C20 C21 . . . . -1.7(5) ?
C18 C19 C20 N3 . . . . -0.1(7) ?
C26 C19 C20 N3 . . . . -179.3(4) ?
C18 C19 C20 C21 . . . . 179.1(4) ?
C26 C19 C20 C21 . . . . 0.0(7) ?
C25 N4 C21 C22 . . . . 1.6(6) ?
V1 N4 C21 C22 . . . . -177.8(3) ?
C25 N4 C21 C20 . . . . -178.0(4) ?
V1 N4 C21 C20 . . . . 2.6(5) ?
N3 C20 C21 N4 . . . . -0.8(6) ?
C19 C20 C21 N4 . . . . 179.9(4) ?
N3 C20 C21 C22 . . . . 179.6(4) ?
C19 C20 C21 C22 . . . . 0.3(7) ?
N4 C21 C22 C23 . . . . -1.1(7) ?
C20 C21 C22 C23 . . . . 178.5(4) ?
N4 C21 C22 C27 . . . . -179.6(4) ?
C20 C21 C22 C27 . . . . 0.0(7) ?
C21 C22 C23 C24 . . . . 0.7(8) ?
C27 C22 C23 C24 . . . . 179.1(5) ?
C22 C23 C24 C25 . . . . -0.9(8) ?
C21 N4 C25 C24 . . . . -1.7(7) ?
V1 N4 C25 C24 . . . . 177.6(4) ?
C23 C24 C25 N4 . . . . 1.4(8) ?
C18 C19 C26 C27 . . . . -179.6(5) ?
C20 C19 C26 C27 . . . . -0.5(7) ?
C19 C26 C27 C22 . . . . 0.9(8) ?
C23 C22 C27 C26 . . . . -178.9(5) ?
C21 C22 C27 C26 . . . . -0.6(8) ?
C28' O6 C28 N5 . . . . 3.5(14) ?
C29' N5 C28 O6 . . . . 165(2) ?
C29 N5 C28 O6 . . . . 0.5(13) ?
C28' N5 C28 O6 . . . . -3.2(13) ?
C30 N5 C28 O6 . . . . -179.2(8) ?
C28 O6 C28' N5 . . . . -2.8(11) ?
C28 N5 C28' O6 . . . . 2.9(11) ?
C30' N5 C28' O6 . . . . -175.3(18) ?
C29' N5 C28' O6 . . . . -8(2) ?
C29 N5 C28' O6 . . . . -174(2) ?
